data_4326129
loop_
_publ_author_name
'Laura Ion'
'Sonia Nieto'
'Julio P\'erez'
'Luc\'ia Riera'
'V\'ictor Riera'
'Jes\'us D\'iaz'
'Ram\'on L\'opez'
'Kirsty M. Anderson'
'Jonathan W. Steed'

_publ_contact_author
;    LUCIA RIERA
     Instituto de S\'intesis Qu\'imica y Cat\'alisis Homog\'enea (ISQCH) 
     Universidad de Zaragoza-CSIC
     C/ Pedro Cerbuna, 12
     50009 Zaragoza  
     SPAIN
;
_publ_contact_author_email riera@unizar.es
_publ_contact_author_fax +34-85-103446
_publ_contact_author_phone +34-85-102985
_publ_section_title
;
 Two Different Hydrogen Bond Donor Ligands Together: A Selectivity
 Improvement in Organometallic {Re(CO)3} Anion Hosts
;
_journal_name_full 'Inorganic Chemistry'
_journal_page_first 8524
_journal_page_last 8531
_journal_paper_doi 10.1021/ic201120s
_journal_volume 50
_journal_year 2011
_chemical_formula_moiety ' C16 H18 N6 O3 Re, N O3'
_chemical_formula_sum 'C16 H18 N7 O6 Re'
_chemical_formula_weight 590.57
_chemical_name_systematic
; 
 ? 
;
_space_group_IT_number 14
_symmetry_cell_setting monoclinic
_symmetry_space_group_name_Hall '-P 2ybc'
_symmetry_space_group_name_H-M 'P 1 21/c 1'
_atom_sites_solution_hydrogens geom
_atom_sites_solution_primary direct
_atom_sites_solution_secondary difmap
_audit_creation_method SHELXL-97
_cell_angle_alpha 90.00
_cell_angle_beta 105.62(3)
_cell_angle_gamma 90.00
_cell_formula_units_Z 8
_cell_length_a 31.69(3)
_cell_length_b 7.200(6)
_cell_length_c 18.848(17)
_cell_measurement_temperature 120(2)
_cell_volume 4142(6)
_computing_cell_refinement SMART
_computing_data_collection SMART
_computing_data_reduction SAINT
_computing_molecular_graphics X-seed
_computing_publication_material X-Seed
_computing_structure_refinement 'SHELXL-97 (Sheldrick, 1997)'
_computing_structure_solution 'SHELXS-97 (Sheldrick, 1990)'
_diffrn_ambient_temperature 120(2)
_diffrn_measured_fraction_theta_full 0.990
_diffrn_measured_fraction_theta_max 0.990
_diffrn_measurement_device_type 'SMART 1k'
_diffrn_radiation_monochromator graphite
_diffrn_radiation_source 'fine-focus sealed tube'
_diffrn_radiation_type MoK\a
_diffrn_radiation_wavelength 0.71073
_diffrn_reflns_av_R_equivalents 0.1090
_diffrn_reflns_av_sigmaI/netI 0.1206
_diffrn_reflns_limit_h_max 43
_diffrn_reflns_limit_h_min -42
_diffrn_reflns_limit_k_max 9
_diffrn_reflns_limit_k_min -7
_diffrn_reflns_limit_l_max 25
_diffrn_reflns_limit_l_min -25
_diffrn_reflns_number 35168
_diffrn_reflns_theta_full 29.15
_diffrn_reflns_theta_max 29.15
_diffrn_reflns_theta_min 0.67
_exptl_absorpt_coefficient_mu 5.917
_exptl_absorpt_correction_T_max 1.000000
_exptl_absorpt_correction_T_min 0.646530
_exptl_absorpt_correction_type multi-scan
_exptl_crystal_density_diffrn 1.895
_exptl_crystal_description block
_exptl_crystal_F_000 2288
_exptl_crystal_size_max 0.20
_exptl_crystal_size_mid 0.20
_exptl_crystal_size_min 0.20
_refine_diff_density_max 10.450
_refine_diff_density_min -15.800
_refine_diff_density_rms 0.748
_refine_ls_extinction_method none
_refine_ls_goodness_of_fit_ref 1.281
_refine_ls_hydrogen_treatment calc
_refine_ls_matrix_type full
_refine_ls_number_parameters 255
_refine_ls_number_reflns 11042
_refine_ls_number_restraints 0
_refine_ls_restrained_S_all 1.281
_refine_ls_R_factor_all 0.2391
_refine_ls_R_factor_gt 0.2185
_refine_ls_shift/su_max 4.433
_refine_ls_shift/su_mean 0.018
_refine_ls_structure_factor_coef Fsqd
_refine_ls_weighting_details 'calc w=1/[\s^2^(Fo^2^)+(0.0001P)^2^+2042.6758P] where P=(Fo^2^+2Fc^2^)/3'
_refine_ls_weighting_scheme calc
_refine_ls_wR_factor_gt 0.4768
_refine_ls_wR_factor_ref 0.4849
_reflns_number_gt 9091
_reflns_number_total 11042
_reflns_threshold_expression >2sigma(I)
_cod_data_source_file ic201120s_si_002_2.cif
_cod_data_source_block c:3-NO3
_cod_original_cell_volume 4141(6)
_cod_database_code 4326129

loop_
_symmetry_equiv_pos_as_xyz
'x, y, z'
'-x, y+1/2, -z+1/2'
'-x, -y, -z'
'x, -y-1/2, z-1/2'

loop_
_atom_site_label
_atom_site_type_symbol
_atom_site_fract_x
_atom_site_fract_y
_atom_site_fract_z
_atom_site_U_iso_or_equiv
_atom_site_adp_type
_atom_site_occupancy
_atom_site_symmetry_multiplicity
_atom_site_calc_flag
_atom_site_refinement_flags
Re1 Re 0.68062(5) 0.5867(2) 0.52098(8) 0.0135(3) Uani 1 1 d .
Re2 Re 0.82317(5) 0.4682(2) 0.34034(8) 0.0127(3) Uani 1 1 d .
O1 O 0.6999(10) 0.366(4) 0.6671(16) 0.024(6) Uiso 1 1 d .
O2 O 0.7586(12) 0.845(6) 0.584(2) 0.039(8) Uiso 1 1 d .
O3 O 0.7422(11) 0.303(5) 0.4781(18) 0.031(7) Uiso 1 1 d .
O4 O 0.8045(12) 0.692(5) 0.465(2) 0.038(8) Uiso 1 1 d .
O5 O 0.7328(12) 0.299(5) 0.319(2) 0.036(8) Uiso 1 1 d .
O6 O 0.7689(12) 0.761(6) 0.237(2) 0.040(9) Uiso 1 1 d .
O7 O 0.5037(15) 0.607(7) 0.313(3) 0.055(11) Uiso 1 1 d .
O8 O 0.4521(10) 0.623(5) 0.3648(17) 0.028(7) Uiso 1 1 d .
O9 O 0.5077(16) 0.812(7) 0.394(3) 0.060(12) Uiso 1 1 d .
O10 O 0.9491(11) -0.168(5) 0.0887(19) 0.034(8) Uiso 1 1 d .
O11 O 1.0056(13) -0.350(6) 0.118(2) 0.047(10) Uiso 1 1 d .
O12 O 1.0020(13) -0.118(6) 0.185(2) 0.043(9) Uiso 1 1 d .
N1 N 0.6400(10) 0.780(5) 0.5627(17) 0.014(6) Uiso 1 1 d .
N2 N 0.6227(11) 0.971(5) 0.6440(18) 0.019(7) Uiso 1 1 d .
N3 N 0.6236(11) 0.417(5) 0.4702(18) 0.017(6) Uiso 1 1 d .
N4 N 0.5571(11) 0.297(5) 0.4388(19) 0.022(7) Uiso 1 1 d .
N5 N 0.6632(10) 0.729(5) 0.4143(17) 0.016(6) Uiso 1 1 d .
N6 N 0.5665(13) 0.819(6) 0.257(2) 0.032(9) Uiso 1 1 d .
H6A H 0.5465 0.7526 0.2702 0.039 Uiso 1 1 calc R
H6B H 0.5598 0.8772 0.2145 0.039 Uiso 1 1 calc R
N7 N 0.8582(10) 0.253(5) 0.4187(17) 0.016(6) Uiso 1 1 d .
N8 N 0.8728(10) 0.060(4) 0.5179(16) 0.013(6) Uiso 1 1 d .
N9 N 0.8852(10) 0.608(5) 0.3509(17) 0.015(6) Uiso 1 1 d .
N10 N 0.9525(11) 0.717(5) 0.3919(18) 0.017(6) Uiso 1 1 d .
N11 N 0.8409(10) 0.293(5) 0.2554(17) 0.014(6) Uiso 1 1 d .
N12 N 0.9378(14) 0.176(6) 0.195(2) 0.035(9) Uiso 1 1 d .
H12A H 0.9568 0.2474 0.2256 0.042 Uiso 1 1 calc R
H12B H 0.9463 0.1055 0.1633 0.042 Uiso 1 1 calc R
N13 N 0.4882(14) 0.678(6) 0.357(2) 0.032(9) Uiso 1 1 d .
N14 N 0.9843(12) -0.215(6) 0.131(2) 0.025(8) Uiso 1 1 d .
C1 C 0.6927(12) 0.449(6) 0.610(2) 0.017(7) Uiso 1 1 d .
C2 C 0.7301(15) 0.746(7) 0.561(3) 0.029(10) Uiso 1 1 d .
C3 C 0.7183(13) 0.409(6) 0.491(2) 0.018(7) Uiso 1 1 d .
C4 C 0.6530(12) 0.853(5) 0.629(2) 0.014(7) Uiso 1 1 d .
H4 H 0.6805 0.8263 0.6628 0.017 Uiso 1 1 calc R
C5 C 0.5979(13) 0.856(6) 0.530(2) 0.018(7) Uiso 1 1 d .
H5 H 0.5800 0.8339 0.4819 0.021 Uiso 1 1 calc R
C6 C 0.5880(14) 0.967(6) 0.583(2) 0.022(8) Uiso 1 1 d .
H6 H 0.5612 1.0321 0.5769 0.026 Uiso 1 1 calc R
C7 C 0.6258(14) 1.071(6) 0.710(2) 0.023(8) Uiso 1 1 d .
H7A H 0.6174 1.2006 0.6987 0.035 Uiso 1 1 calc R
H7B H 0.6560 1.0656 0.7415 0.035 Uiso 1 1 calc R
H7C H 0.6062 1.0149 0.7366 0.035 Uiso 1 1 calc R
C8 C 0.5853(14) 0.397(6) 0.483(2) 0.024(8) Uiso 1 1 d .
H8 H 0.5788 0.4550 0.5246 0.028 Uiso 1 1 calc R
C9 C 0.6187(15) 0.300(7) 0.414(2) 0.025(9) Uiso 1 1 d .
H9 H 0.6415 0.2730 0.3911 0.031 Uiso 1 1 calc R
C10 C 0.5772(15) 0.221(7) 0.390(3) 0.027(9) Uiso 1 1 d .
H10 H 0.5660 0.1358 0.3513 0.033 Uiso 1 1 calc R
C11 C 0.5123(16) 0.245(8) 0.439(3) 0.034(11) Uiso 1 1 d .
H11A H 0.5134 0.1428 0.4741 0.051 Uiso 1 1 calc R
H11B H 0.4960 0.2046 0.3897 0.051 Uiso 1 1 calc R
H11C H 0.4976 0.3520 0.4539 0.051 Uiso 1 1 calc R
C12 C 0.6946(15) 0.813(7) 0.387(2) 0.027(9) Uiso 1 1 d .
H12 H 0.7242 0.7906 0.4136 0.032 Uiso 1 1 calc R
C13 C 0.6891(10) 0.916(5) 0.3296(17) 0.007(6) Uiso 1 1 d .
H13 H 0.7121 0.9910 0.3217 0.008 Uiso 1 1 calc R
C14 C 0.6440(12) 0.914(5) 0.275(2) 0.015(7) Uiso 1 1 d .
H14 H 0.6387 0.9617 0.2267 0.018 Uiso 1 1 calc R
C15 C 0.6090(15) 0.831(7) 0.304(3) 0.028(9) Uiso 1 1 d .
C16 C 0.6215(12) 0.742(6) 0.372(2) 0.016(7) Uiso 1 1 d .
H16 H 0.5991 0.6867 0.3895 0.020 Uiso 1 1 calc R
C17 C 0.8118(12) 0.596(6) 0.422(2) 0.016(7) Uiso 1 1 d .
C18 C 0.7660(15) 0.354(7) 0.326(3) 0.028(9) Uiso 1 1 d .
C19 C 0.7899(14) 0.649(6) 0.273(2) 0.024(8) Uiso 1 1 d .
C20 C 0.8443(12) 0.191(5) 0.475(2) 0.015(7) Uiso 1 1 d .
H20 H 0.8180 0.2319 0.4856 0.017 Uiso 1 1 calc R
C21 C 0.8981(13) 0.154(6) 0.425(2) 0.020(8) Uiso 1 1 d .
H21 H 0.9165 0.1635 0.3931 0.024 Uiso 1 1 calc R
C22 C 0.9048(12) 0.050(6) 0.482(2) 0.017(7) Uiso 1 1 d .
H22 H 0.9298 -0.0276 0.4972 0.020 Uiso 1 1 calc R
C23 C 0.8675(13) -0.033(6) 0.579(2) 0.022(8) Uiso 1 1 d .
H23A H 0.8755 -0.1639 0.5767 0.032 Uiso 1 1 calc R
H23B H 0.8368 -0.0244 0.5803 0.032 Uiso 1 1 calc R
H23C H 0.8864 0.0235 0.6238 0.032 Uiso 1 1 calc R
C24 C 0.9225(11) 0.609(5) 0.4081(19) 0.012(6) Uiso 1 1 d .
H24 H 0.9264 0.5419 0.4528 0.015 Uiso 1 1 calc R
C25 C 0.8966(17) 0.721(8) 0.296(3) 0.034(11) Uiso 1 1 d .
H25 H 0.8774 0.7488 0.2491 0.041 Uiso 1 1 calc R
C26 C 0.9369(15) 0.779(7) 0.319(2) 0.026(9) Uiso 1 1 d .
H26 H 0.9525 0.8493 0.2921 0.031 Uiso 1 1 calc R
C27 C 0.9960(18) 0.742(8) 0.441(3) 0.040(12) Uiso 1 1 d .
H27A H 0.9965 0.6978 0.4902 0.061 Uiso 1 1 calc R
H27B H 1.0039 0.8736 0.4430 0.061 Uiso 1 1 calc R
H27C H 1.0172 0.6703 0.4223 0.061 Uiso 1 1 calc R
C28 C 0.8104(16) 0.201(7) 0.207(3) 0.032(10) Uiso 1 1 d .
H28 H 0.7807 0.2210 0.2058 0.038 Uiso 1 1 calc R
C29 C 0.8203(9) 0.068(4) 0.1525(15) 0.000(5) Uiso 1 1 d .
H29 H 0.7986 -0.0129 0.1241 0.000 Uiso 1 1 calc R
C30 C 0.8616(12) 0.069(6) 0.146(2) 0.017(7) Uiso 1 1 d .
H30 H 0.8687 0.0005 0.1080 0.021 Uiso 1 1 calc R
C31 C 0.8950(13) 0.174(6) 0.197(2) 0.020(8) Uiso 1 1 d .
C32 C 0.8820(12) 0.283(6) 0.246(2) 0.016(7) Uiso 1 1 d .
H32 H 0.9037 0.3598 0.2770 0.019 Uiso 1 1 calc R

loop_
_atom_site_aniso_label
_atom_site_aniso_U_11
_atom_site_aniso_U_22
_atom_site_aniso_U_33
_atom_site_aniso_U_23
_atom_site_aniso_U_13
_atom_site_aniso_U_12
Re1 0.0126(6) 0.0180(7) 0.0115(6) 0.0037(5) 0.0059(5) 0.0033(5)
Re2 0.0118(6) 0.0170(7) 0.0082(6) -0.0028(5) 0.0008(4) 0.0003(5)

loop_
_atom_type_symbol
_atom_type_description
_atom_type_scat_dispersion_real
_atom_type_scat_dispersion_imag
_atom_type_scat_source
C C 0.0033 0.0016 'International Tables Vol C Tables 4.2.6.8 and 6.1.1.4'
H H 0.0000 0.0000 'International Tables Vol C Tables 4.2.6.8 and 6.1.1.4'
N N 0.0061 0.0033 'International Tables Vol C Tables 4.2.6.8 and 6.1.1.4'
O O 0.0106 0.0060 'International Tables Vol C Tables 4.2.6.8 and 6.1.1.4'
Re Re -1.0185 7.2310 'International Tables Vol C Tables 4.2.6.8 and 6.1.1.4'

loop_
_geom_angle_atom_site_label_1
_geom_angle_atom_site_label_2
_geom_angle_atom_site_label_3
_geom_angle
C1 Re1 C2 91.0(19)
C1 Re1 C3 85.3(17)
C2 Re1 C3 90.3(19)
C1 Re1 N3 92.4(15)
C2 Re1 N3 176.6(17)
C3 Re1 N3 90.3(15)
C1 Re1 N1 90.7(14)
C2 Re1 N1 88.7(17)
C3 Re1 N1 175.9(14)
N3 Re1 N1 90.9(12)
C1 Re1 N5 175.7(15)
C2 Re1 N5 93.2(17)
C3 Re1 N5 93.7(14)
N3 Re1 N5 83.4(12)
N1 Re1 N5 90.3(12)
C17 Re2 C19 90.9(18)
C17 Re2 C18 86.8(18)
C19 Re2 C18 82.3(19)
C17 Re2 N9 93.8(14)
C19 Re2 N9 94.0(16)
C18 Re2 N9 176.3(17)
C17 Re2 N7 88.2(14)
C19 Re2 N7 176.7(16)
C18 Re2 N7 94.5(16)
N9 Re2 N7 89.1(12)
C17 Re2 N11 172.7(14)
C19 Re2 N11 96.4(15)
C18 Re2 N11 93.7(16)
N9 Re2 N11 86.0(12)
N7 Re2 N11 84.5(12)
C4 N1 C5 106(3)
C4 N1 Re1 122(3)
C5 N1 Re1 132(2)
C6 N2 C4 105(3)
C6 N2 C7 127(4)
C4 N2 C7 128(3)
C8 N3 C9 100(4)
C8 N3 Re1 133(3)
C9 N3 Re1 128(3)
C8 N4 C10 107(4)
C8 N4 C11 130(4)
C10 N4 C11 122(4)
C16 N5 C12 116(3)
C16 N5 Re1 123(3)
C12 N5 Re1 121(3)
C20 N7 C21 104(3)
C20 N7 Re2 123(3)
C21 N7 Re2 133(3)
C22 N8 C23 132(3)
C22 N8 C20 101(3)
C23 N8 C20 127(3)
C24 N9 C25 104(3)
C24 N9 Re2 130(3)
C25 N9 Re2 126(3)
C24 N10 C26 109(3)
C24 N10 C27 123(4)
C26 N10 C27 128(4)
C28 N11 C32 116(4)
C28 N11 Re2 120(3)
C32 N11 Re2 124(3)
O7 N13 O8 121(5)
O7 N13 O9 119(5)
O8 N13 O9 120(4)
O10 N14 O12 121(4)
O10 N14 O11 123(4)
O12 N14 O11 117(4)
O1 C1 Re1 178(4)
O2 C2 Re1 178(5)
O3 C3 Re1 176(4)
N1 C4 N2 113(3)
C6 C5 N1 107(3)
N2 C6 C5 109(4)
N4 C8 N3 117(4)
N4 C8 C9 77(3)
N3 C8 C9 41(2)
N3 C9 C10 114(4)
N3 C9 C8 40(2)
C10 C9 C8 74(3)
N4 C10 C9 101(4)
C13 C12 N5 128(4)
C12 C13 C14 117(3)
C15 C14 C13 115(3)
C16 C15 N6 123(4)
C16 C15 C14 118(4)
N6 C15 C14 119(4)
N5 C16 C15 125(4)
O4 C17 Re2 171(4)
O5 C18 Re2 176(5)
O6 C19 Re2 175(4)
N7 C20 N8 112(3)
C22 C21 N7 108(4)
C21 C22 N8 114(4)
N10 C24 N9 110(3)
C26 C25 N9 111(4)
C25 C26 N10 107(4)
N11 C28 C29 123(4)
C30 C29 C28 116(3)
C29 C30 C31 120(4)
C32 C31 N12 120(4)
C32 C31 C30 117(4)
N12 C31 C30 123(4)
N11 C32 C31 126(4)

loop_
_geom_bond_atom_site_label_1
_geom_bond_atom_site_label_2
_geom_bond_distance
Re1 C1 1.90(4)
Re1 C2 1.93(5)
Re1 C3 1.93(4)
Re1 N3 2.18(3)
Re1 N1 2.18(3)
Re1 N5 2.19(3)
Re2 C17 1.91(4)
Re2 C19 1.92(4)
Re2 C18 1.94(5)
Re2 N9 2.17(3)
Re2 N7 2.22(3)
Re2 N11 2.23(3)
O1 C1 1.20(5)
O2 C2 1.14(6)
O3 C3 1.15(5)
O4 C17 1.14(5)
O5 C18 1.10(5)
O6 C19 1.15(6)
O7 N13 1.18(6)
O8 N13 1.26(5)
O9 N13 1.26(6)
O10 N14 1.23(5)
O11 N14 1.25(6)
O12 N14 1.23(5)
N1 C4 1.32(5)
N1 C5 1.42(5)
N2 C6 1.36(5)
N2 C4 1.37(5)
N2 C7 1.42(5)
N3 C8 1.31(5)
N3 C9 1.34(5)
N4 C8 1.27(5)
N4 C10 1.36(6)
N4 C11 1.47(6)
N5 C16 1.35(5)
N5 C12 1.38(5)
N6 C15 1.40(6)
N7 C20 1.33(5)
N7 C21 1.43(5)
N8 C22 1.37(5)
N8 C23 1.38(5)
N8 C20 1.40(5)
N9 C24 1.37(4)
N9 C25 1.43(6)
N10 C24 1.33(5)
N10 C26 1.40(5)
N10 C27 1.45(6)
N11 C28 1.32(6)
N11 C32 1.36(5)
N12 C31 1.36(6)
C5 C6 1.37(6)
C8 C9 2.02(6)
C9 C10 1.39(6)
C12 C13 1.28(5)
C13 C14 1.52(5)
C14 C15 1.48(6)
C15 C16 1.39(6)
C21 C22 1.27(5)
C25 C26 1.30(7)
C28 C29 1.49(6)
C29 C30 1.35(4)
C30 C31 1.43(5)
C31 C32 1.36(5)
